data_2020871
loop_
_publ_author_name
'Kelley, Annette'
'Nalla, Sowjanya'
'Bond, Marcus R.'

_publ_section_title
;
 The square-planar to flattened-tetrahedral CuX42&#x2212;(X= Cl, Br)
 structural phase transition in 1,2,6-trimethylpyridinium salts
;
_journal_coeditor_code OG5072
_journal_issue 1
_journal_name_full 'Acta Crystallographica Section B Structural Science, Crystal Engineering and Materials'
_journal_page_first 48
_journal_page_last 60
_journal_paper_doi 10.1107/S205252061402664X
_journal_volume 71
_journal_year 2015
_chemical_formula_moiety '2(C8 H12 N), Br4 Cu'
_chemical_formula_sum 'C16 H24 Br4 Cu N2'
_chemical_formula_weight 627.55
_chemical_name_systematic
;
bis(1,2,6-trimethylpyridinium) tetrabromidocuprate(II)
;
_space_group_crystal_system monoclinic
_space_group_IT_number 12
_space_group_name_Hall '-C 2y'
_space_group_name_H-M_alt 'C 1 2/m 1'
_symmetry_space_group_name_Hall '-C 2y'
_symmetry_space_group_name_H-M 'C 1 2/m 1'
_atom_sites_solution_hydrogens geom
_atom_sites_solution_primary direct
_atom_sites_solution_secondary difmap
_cell_angle_alpha 90
_cell_angle_beta 113.631(6)
_cell_angle_gamma 90
_cell_formula_units_Z 2
_cell_length_a 13.0879(12)
_cell_length_b 9.4953(10)
_cell_length_c 8.7957(9)
_cell_measurement_reflns_used 1207
_cell_measurement_temperature 100(2)
_cell_measurement_theta_max 27.485
_cell_measurement_theta_min 2.91
_cell_volume 1001.41(18)
_computing_cell_refinement 'HKL Scalepack (Otwinowski & Minor 1997)'
_computing_data_collection 'Collect (Bruker AXS BV, 1997-2004)'
_computing_data_reduction 'HKL Denzo and Scalepack (Otwinowski & Minor 1997)'
_computing_molecular_graphics 'Ortep-3 for Windows (Farrugia, 1997)'
_computing_publication_material 'WinGX publication routines (Farrugia, 1999)'
_computing_structure_refinement 'SHELXL-97 (Sheldrick, 1997)'
_diffrn_ambient_temperature 100(2)
_diffrn_detector_area_resol_mean 9
_diffrn_measured_fraction_theta_full 0.992
_diffrn_measured_fraction_theta_max 0.992
_diffrn_measurement_device '95mm CCD camera on \k-goniostat'
_diffrn_measurement_device_type KappaCCD
_diffrn_measurement_method 'CCD rotation images, thick slices'
_diffrn_radiation_monochromator graphite
_diffrn_radiation_type MoK\a
_diffrn_radiation_wavelength 0.71073
_diffrn_reflns_av_R_equivalents 0.0387
_diffrn_reflns_limit_h_max 16
_diffrn_reflns_limit_h_min -16
_diffrn_reflns_limit_k_max 12
_diffrn_reflns_limit_k_min -12
_diffrn_reflns_limit_l_max 11
_diffrn_reflns_limit_l_min -11
_diffrn_reflns_number 8979
_diffrn_reflns_reduction_process
;
 Scaled and merged with Sortav
 R.H. Blessing, (1987) Cryst. Rev. 1, 3-58
 R.H. Blessing, (1989) J. Appl. Cryst. 22, 396-397
;
_diffrn_reflns_theta_full 27.45
_diffrn_reflns_theta_max 27.45
_diffrn_reflns_theta_min 4.98
_exptl_absorpt_coefficient_mu 9.071
_exptl_absorpt_correction_T_max 0.341
_exptl_absorpt_correction_T_min 0.140
_exptl_absorpt_correction_type multi-scan
_exptl_absorpt_process_details '(DENZO/SCALEPACK; Otwinowski & Minor, 1997)'
_exptl_crystal_colour 'dark purple'
_exptl_crystal_density_diffrn 2.081
_exptl_crystal_density_method 'not measured'
_exptl_crystal_description block
_exptl_crystal_F_000 606
_exptl_crystal_size_max 0.253
_exptl_crystal_size_mid 0.165
_exptl_crystal_size_min 0.125
_refine_diff_density_max 1.807
_refine_diff_density_min -1.241
_refine_ls_extinction_method none
_refine_ls_goodness_of_fit_ref 1.214
_refine_ls_hydrogen_treatment constr
_refine_ls_matrix_type full
_refine_ls_number_parameters 62
_refine_ls_number_reflns 1212
_refine_ls_number_restraints 0
_refine_ls_restrained_S_all 1.214
_refine_ls_R_factor_all 0.0715
_refine_ls_R_factor_gt 0.0598
_refine_ls_shift/su_max 0
_refine_ls_shift/su_mean 0
_refine_ls_structure_factor_coef Fsqd
_refine_ls_weighting_details 'calc w=1/[\s^2^(Fo^2^)+(0.1097P)^2^+4.1327P] where P=(Fo^2^+2Fc^2^)/3'
_refine_ls_weighting_scheme calc
_refine_ls_wR_factor_gt 0.1729
_refine_ls_wR_factor_ref 0.183
_reflns_number_gt 1013
_reflns_number_total 1212
_reflns_threshold_expression >2sigma(I)
_cod_data_source_file og5072sup1_Br100K.cif
_cod_data_source_block Br100K
_cod_original_cell_volume 1001.41(17)
_cod_database_code 2020871

loop_
_space_group_symop_operation_xyz
'x, y, z'
'-x, y, -z'
'x+1/2, y+1/2, z'
'-x+1/2, y+1/2, -z'
'-x, -y, -z'
'x, -y, z'
'-x+1/2, -y+1/2, -z'
'x+1/2, -y+1/2, z'

loop_
_atom_site_type_symbol
_atom_site_label
_atom_site_fract_x
_atom_site_fract_y
_atom_site_fract_z
_atom_site_U_iso_or_equiv
_atom_site_adp_type
_atom_site_calc_flag
_atom_site_refinement_flags
_atom_site_occupancy
_atom_site_symmetry_multiplicity
_atom_site_disorder_assembly
_atom_site_disorder_group
Cu Cu1 0.0000 0.0000 0.0000 0.0263(4) Uani d S 1 4 . .
Br Br1 0.06296(8) 0.0000 0.29540(11) 0.0297(4) Uani d S 1 2 . .
Br Br2 0.0000 0.25773(10) 0.0000 0.0302(4) Uani d S 1 2 . .
N N1 0.1715(7) 0.5000 0.7027(12) 0.0314(18) Uani d S 1 2 . .
C C11 0.2080(9) 0.5000 0.8868(12) 0.034(2) Uani d S 1 2 . .
H H11A 0.2142 0.5953 0.9259 0.052 Uiso calc PR 0.25 1 . .
H H11B 0.2791 0.4542 0.9376 0.052 Uiso calc PR 0.25 1 . .
H H11C 0.1541 0.4505 0.9152 0.052 Uiso calc PR 0.25 1 . .
H H11D 0.2174 0.4047 0.9265 0.052 Uiso calc PR 0.25 1 . .
H H11E 0.1525 0.5458 0.9149 0.052 Uiso calc PR 0.25 1 . .
H H11F 0.2775 0.5495 0.9373 0.052 Uiso calc PR 0.25 1 . .
C C2 0.1577(6) 0.3754(7) 0.6217(9) 0.0297(15) Uani d . 1 1 . .
C C21 0.1743(6) 0.2393(7) 0.7156(9) 0.0313(15) Uani d . 1 1 . .
H H21A 0.2507 0.2318 0.7928 0.047 Uiso calc R 1 1 . .
H H21B 0.1562 0.1618 0.6391 0.047 Uiso calc R 1 1 . .
H H21C 0.1267 0.2373 0.7749 0.047 Uiso calc R 1 1 . .
C C3 0.1260(6) 0.3744(7) 0.4529(9) 0.0304(15) Uani d . 1 1 . .
H H3 0.1160 0.2894 0.3962 0.036 Uiso calc R 1 1 . .
C C4 0.1091(9) 0.5000 0.3679(13) 0.031(2) Uani d S 1 2 . .
H H4 0.0863 0.5000 0.2532 0.037 Uiso calc SR 1 2 . .

loop_
_atom_site_aniso_label
_atom_site_aniso_U_11
_atom_site_aniso_U_22
_atom_site_aniso_U_33
_atom_site_aniso_U_12
_atom_site_aniso_U_13
_atom_site_aniso_U_23
Cu1 0.0285(8) 0.0282(8) 0.0247(8) 0.000 0.0135(7) 0.000
Br1 0.0364(6) 0.0287(5) 0.0254(5) 0.000 0.0137(4) 0.000
Br2 0.0386(6) 0.0279(5) 0.0257(5) 0.000 0.0147(4) 0.000
N1 0.024(4) 0.035(4) 0.036(5) 0.000 0.013(3) 0.000
C11 0.034(5) 0.042(6) 0.026(5) 0.000 0.011(4) 0.000
C2 0.026(3) 0.031(4) 0.035(4) 0.000(3) 0.015(3) 0.002(3)
C21 0.038(4) 0.029(3) 0.031(4) -0.002(3) 0.018(3) 0.003(3)
C3 0.030(3) 0.033(4) 0.029(3) -0.005(3) 0.013(3) -0.006(3)
C4 0.033(5) 0.032(5) 0.031(5) 0.000 0.015(4) 0.000

loop_
_atom_type_symbol
_atom_type_description
_atom_type_scat_dispersion_real
_atom_type_scat_dispersion_imag
_atom_type_scat_source
C C 0.0033 0.0016 'International Tables Vol C Tables 4.2.6.8 and 6.1.1.4'
H H 0 0 'International Tables Vol C Tables 4.2.6.8 and 6.1.1.4'
N N 0.0061 0.0033 'International Tables Vol C Tables 4.2.6.8 and 6.1.1.4'
Cu Cu 0.3201 1.2651 'International Tables Vol C Tables 4.2.6.8 and 6.1.1.4'
Br Br -0.2901 2.4595 'International Tables Vol C Tables 4.2.6.8 and 6.1.1.4'

loop_
_geom_angle_atom_site_label_1
_geom_angle_atom_site_label_2
_geom_angle_atom_site_label_3
_geom_angle_site_symmetry_1
_geom_angle_site_symmetry_3
_geom_angle
Br2 Cu1 Br1 5_656 . 90.000(10)
C2 N1 C2 . 6 121.6(9)
C2 N1 C11 . . 119.1(5)
N1 C11 H11A . . 109.5
N1 C11 H11B . . 109.5
H11A C11 H11B . . 109.5
N1 C11 H11C . . 109.5
H11A C11 H11C . . 109.5
H11B C11 H11C . . 109.5
N1 C11 H11D . . 109.5
H11A C11 H11D . . 141.1
H11B C11 H11D . . 56.3
H11C C11 H11D . . 56.3
N1 C11 H11E . . 109.5
H11A C11 H11E . . 56.3
H11B C11 H11E . . 141.1
H11C C11 H11E . . 56.3
H11D C11 H11E . . 109.5
N1 C11 H11F . . 109.5
H11A C11 H11F . . 56.3
H11B C11 H11F . . 56.3
H11C C11 H11F . . 141.1
H11D C11 H11F . . 109.5
H11E C11 H11F . . 109.5
N1 C2 C3 . . 119.5(7)
N1 C2 C21 . . 120.2(7)
C3 C2 C21 . . 120.3(6)
C2 C21 H21A . . 109.5
C2 C21 H21B . . 109.5
H21A C21 H21B . . 109.5
C2 C21 H21C . . 109.5
H21A C21 H21C . . 109.5
H21B C21 H21C . . 109.5
C2 C3 C4 . . 119.7(7)
C2 C3 H3 . . 120.2
C4 C3 H3 . . 120.2
C3 C4 C3 6 . 119.9(10)
C3 C4 H4 . . 120

loop_
_geom_bond_atom_site_label_1
_geom_bond_atom_site_label_2
_geom_bond_site_symmetry_2
_geom_bond_distance
Cu1 Br1 . 2.3903(10)
Cu1 Br2 . 2.4472(10)
N1 C2 . 1.355(8)
N1 C11 . 1.493(14)
C11 H11A . 0.96
C11 H11B . 0.96
C11 H11C . 0.96
C11 H11D . 0.96
C11 H11E . 0.96
C11 H11F . 0.96
C2 C3 . 1.372(11)
C2 C21 . 1.501(9)
C21 H21A . 0.96
C21 H21B . 0.96
C21 H21C . 0.96
C3 C4 . 1.377(9)
C3 H3 . 0.93
C4 H4 . 0.93

_cod_database_fobs_code 2020871
